data_1520011
loop_
_publ_author_name
'Moreno Pineda, Eufemio'
'Chilton, Nicholas F.'
'Tuna, Floriana'
'Winpenny, Richard E. P.'
'McInnes, Eric J. L.'

_publ_section_title
;
 Systematic Study of a Family of Butterfly-Like {M <sub>2</sub> Ln
 <sub>2</sub> } Molecular Magnets (M = Mg <sup>II</sup> , Mn
 <sup>III</sup> , Co <sup>II</sup> , Ni <sup>II</sup> , and Cu
 <sup>II</sup> ; Ln = Y <sup>III</sup> , Gd <sup>III</sup> , Tb
 <sup>III</sup> , Dy <sup>III</sup> , Ho <sup>III</sup> , and Er
 <sup>III</sup> )
;
_journal_issue 12
_journal_name_full 'Inorganic Chemistry'
_journal_page_first 5930
_journal_page_last 5941
_journal_paper_doi 10.1021/acs.inorgchem.5b00746
_journal_volume 54
_journal_year 2015
_chemical_formula_moiety 'C50 H90 Dy2 Mg2 O22, 2(C6 H15 N)'
_chemical_formula_sum 'C62 H120 Dy2 Mg2 N2 O22'
_chemical_formula_weight 1619.21
_space_group_crystal_system monoclinic
_space_group_IT_number 14
_space_group_name_Hall '-P 2ybc'
_space_group_name_H-M_alt 'P 1 21/c 1'
_symmetry_space_group_name_Hall '-P 2ybc'
_symmetry_space_group_name_H-M 'P 1 21/c 1'
_atom_sites_solution_hydrogens geom
_atom_sites_solution_primary direct
_audit_creation_date 2015-02-16
_audit_creation_method
;
Olex2 1.2
(compiled 2015.01.26 svn.r3151 for OlexSys, GUI svn.r4998)
;
_cell_angle_alpha 90
_cell_angle_beta 109.082(2)
_cell_angle_gamma 90
_cell_formula_units_Z 2
_cell_length_a 15.4531(3)
_cell_length_b 19.5753(4)
_cell_length_c 14.0907(3)
_cell_measurement_reflns_used 14491
_cell_measurement_temperature 150.1(2)
_cell_measurement_theta_max 28.8360
_cell_measurement_theta_min 3.3920
_cell_volume 4028.21(15)
_computing_cell_refinement
;
CrysAlisPro, Agilent Technologies,
Version 1.171.36.28 (release 01-02-2013 CrysAlis171 .NET)
(compiled Feb  1 2013,16:14:44)
;
_computing_data_collection
;
CrysAlisPro, Agilent Technologies,
Version 1.171.36.28 (release 01-02-2013 CrysAlis171 .NET)
(compiled Feb  1 2013,16:14:44)
;
_computing_data_reduction
;
CrysAlisPro, Agilent Technologies,
Version 1.171.36.28 (release 01-02-2013 CrysAlis171 .NET)
(compiled Feb  1 2013,16:14:44)
;
_computing_molecular_graphics 'Olex2 (Dolomanov et al., 2009)'
_computing_publication_material 'Olex2 (Dolomanov et al., 2009)'
_computing_structure_refinement 'ShelXL (Sheldrick, 2008)'
_computing_structure_solution 'ShelXS (Sheldrick, 2008)'
_diffrn_ambient_temperature 150.1(2)
_diffrn_detector_area_resol_mean 16.1428
_diffrn_measured_fraction_theta_full 0.998
_diffrn_measured_fraction_theta_max 0.998
_diffrn_measurement_details
;
  1 omega   40.00   66.00   1.0000    1.0000
omega____ theta____ kappa____ phi______ frames
    -       20.8673  -99.0000   30.0000 26

  2 omega   54.00  103.00   1.0000    1.0000
omega____ theta____ kappa____ phi______ frames
    -       20.8673 -178.0000 -150.0000 49

  3 omega   35.00   66.00   1.0000    1.0000
omega____ theta____ kappa____ phi______ frames
    -       20.8673  -99.0000 -120.0000 31

  4 omega  -64.00   10.00   1.0000    1.0000
omega____ theta____ kappa____ phi______ frames
    -      -21.1798  -73.0000  -27.0000 74

  5 omega  -83.00  -36.00   1.0000    1.0000
omega____ theta____ kappa____ phi______ frames
    -      -21.1798 -178.0000  -30.0000 47

  6 omega  -67.00  -42.00   1.0000    1.0000
omega____ theta____ kappa____ phi______ frames
    -      -21.1798 -178.0000 -120.0000 25

  7 omega  -53.00   43.00   1.0000    1.0000
omega____ theta____ kappa____ phi______ frames
    -      -21.1798   37.0000  -60.0000 96

  8 omega   17.00   44.00   1.0000    1.0000
omega____ theta____ kappa____ phi______ frames
    -      -21.1798   77.0000    0.0000 27

  9 omega  -95.00   -1.00   1.0000    1.0000
omega____ theta____ kappa____ phi______ frames
    -      -21.1798  -37.0000  120.0000 94
;
_diffrn_measurement_device_type 'SuperNova, Single source at offset, Eos'
_diffrn_measurement_method '\w scans'
_diffrn_orient_matrix_UB_11 0.0306101000
_diffrn_orient_matrix_UB_12 -0.0239681000
_diffrn_orient_matrix_UB_13 -0.0096170000
_diffrn_orient_matrix_UB_21 -0.0374657000
_diffrn_orient_matrix_UB_22 -0.0172718000
_diffrn_orient_matrix_UB_23 -0.0345346000
_diffrn_orient_matrix_UB_31 0.0039117000
_diffrn_orient_matrix_UB_32 0.0210025000
_diffrn_orient_matrix_UB_33 -0.0394099000
_diffrn_radiation_monochromator mirror
_diffrn_radiation_type MoK\a
_diffrn_radiation_wavelength 0.71073
_diffrn_reflns_av_R_equivalents 0.0471
_diffrn_reflns_av_unetI/netI 0.0446
_diffrn_reflns_Laue_measured_fraction_full 0.998
_diffrn_reflns_Laue_measured_fraction_max 0.998
_diffrn_reflns_limit_h_max 19
_diffrn_reflns_limit_h_min -19
_diffrn_reflns_limit_k_max 24
_diffrn_reflns_limit_k_min -24
_diffrn_reflns_limit_l_max 17
_diffrn_reflns_limit_l_min -17
_diffrn_reflns_number 32394
_diffrn_reflns_point_group_measured_fraction_full 0.998
_diffrn_reflns_point_group_measured_fraction_max 0.998
_diffrn_reflns_theta_full 25.242
_diffrn_reflns_theta_max 26.372
_diffrn_reflns_theta_min 3.098
_diffrn_source 'SuperNova (Mo) X-ray Source'
_exptl_absorpt_coefficient_mu 1.920
_exptl_absorpt_correction_T_max 1.00000
_exptl_absorpt_correction_T_min 0.77261
_exptl_absorpt_correction_type multi-scan
_exptl_absorpt_process_details
;
CrysAlisPro, Agilent Technologies,
Version 1.171.36.28 (release 01-02-2013 CrysAlis171 .NET)
(compiled Feb  1 2013,16:14:44)
Empirical absorption correction using spherical harmonics,
 implemented in SCALE3 ABSPACK scaling algorithm.
;
_exptl_crystal_colour 'clear colourless'
_exptl_crystal_colour_lustre clear
_exptl_crystal_colour_primary colourless
_exptl_crystal_density_diffrn 1.335
_exptl_crystal_description
;
;
_exptl_crystal_F_000 1676
_exptl_crystal_size_max 0.4
_exptl_crystal_size_mid 0.3
_exptl_crystal_size_min 0.2
_refine_diff_density_max 1.365
_refine_diff_density_min -1.619
_refine_diff_density_rms 0.101
_refine_ls_extinction_method none
_refine_ls_goodness_of_fit_ref 1.093
_refine_ls_hydrogen_treatment constr
_refine_ls_matrix_type full
_refine_ls_number_parameters 400
_refine_ls_number_reflns 8225
_refine_ls_number_restraints 9
_refine_ls_restrained_S_all 1.108
_refine_ls_R_factor_all 0.0457
_refine_ls_R_factor_gt 0.0385
_refine_ls_shift/su_max 0.002
_refine_ls_shift/su_mean 0.000
_refine_ls_structure_factor_coef Fsqd
_refine_ls_weighting_details 'w=1/[\s^2^(Fo^2^)+(0.0259P)^2^+8.2584P] where P=(Fo^2^+2Fc^2^)/3'
_refine_ls_weighting_scheme calc
_refine_ls_wR_factor_gt 0.0825
_refine_ls_wR_factor_ref 0.0860
_reflns_Friedel_coverage 0.000
_reflns_number_gt 7274
_reflns_number_total 8225
_reflns_threshold_expression 'I > 2\s(I)'
_cod_data_source_file MgDy.cif
_cod_data_source_block MgDy
_cod_original_cell_volume 4028.19(15)
_cod_database_code 1520011
_shelx_space_group_comment
;
The symmetry employed for this shelxl refinement is uniquely defined
by the following loop, which should always be used as a source of
symmetry information in preference to the above space-group names.
They are only intended as comments.
;
_reflns_odcompleteness_completeness 99.75
_reflns_odcompleteness_iscentric 1
_reflns_odcompleteness_theta 26.32
_olex2_refinement_description
;
1. Fixed Uiso
 At 1.2 times of:
  All C(H) groups, All N(H,H) groups
 At 1.5 times of:
  All C(H,H,H) groups
2. Restrained distances
 C29-C31
 1.6 with sigma of 0.02
 C29-C30
 1.6 with sigma of 0.02
 C29-C32
 1.6 with sigma of 0.02
3. Uiso/Uaniso restraints and constraints
Uanis(C23) \\sim Ueq: with sigma of 0.01 and sigma for terminal atoms of 0.02
Uanis(C31) = Uanis(C32) = Uanis(C30) = Uanis(C27) = Uanis(C28)
Uanis(C29) = Uanis(C26)
Uanis(C28) = Uanis(C26) = Uanis(C27)
4. Others
 Sof(C32)=Sof(H32A)=Sof(H32B)=Sof(H32C)=1-FVAR(1)
 Sof(C30)=Sof(H30A)=Sof(H30B)=Sof(H30C)=FVAR(1)
5.a Ternary CH refined with riding coordinates:
 C26(H26)
5.b Secondary CH2 refined with riding coordinates:
 N1(H1A,H1B)
5.c Idealised Me refined as rotating group:
 C3(H3A,H3B,H3C), C4(H4A,H4B,H4C), C5(H5A,H5B,H5C), C8(H8A,H8B,H8C), C9(H9A,
 H9B,H9C), C10(H10A,H10B,H10C), C13(H13A,H13B,H13C), C14(H14A,H14B,H14C),
 C15(H15A,H15B,H15C), C18(H18A,H18B,H18C), C19(H19A,H19B,H19C), C20(H20A,H20B,
 H20C), C23(H23A,H23B,H23C), C24(H24A,H24B,H24C), C25(H25A,H25B,H25C), C27(H27A,
 H27B,H27C), C28(H28A,H28B,H28C), C31(H31A,H31B,H31C), C30(H30A,H30B,H30C),
 C32(H32A,H32B,H32C)
;
_shelx_shelxl_version_number 2014/7
_olex2_date_sample_data_collection 2013-04-20
_olex2_submission_special_instructions 'No special instructions were received'

loop_
_space_group_symop_operation_xyz
'x, y, z'
'-x, y+1/2, -z+1/2'
'-x, -y, -z'
'x, -y-1/2, z-1/2'

loop_
_atom_site_label
_atom_site_type_symbol
_atom_site_fract_x
_atom_site_fract_y
_atom_site_fract_z
_atom_site_U_iso_or_equiv
_atom_site_adp_type
_atom_site_occupancy
_atom_site_site_symmetry_order
_atom_site_calc_flag
_atom_site_refinement_flags_posn
_atom_site_refinement_flags_adp
_atom_site_refinement_flags_occupancy
_atom_site_disorder_assembly
_atom_site_disorder_group
Dy1 Dy 0.20920(2) 0.51177(2) 0.58070(2) 0.01834(6) Uani 1 1 d . . . . .
Mg1 Mg 0.00196(8) 0.44792(6) 0.58737(8) 0.0174(3) Uani 1 1 d . . . . .
O1 O 0.5030(2) 0.51040(17) 0.7275(3) 0.0462(9) Uani 1 1 d . . . . .
O1OH O 0.06088(16) 0.54004(13) 0.56645(17) 0.0167(5) Uani 1 1 d . . . . .
O2 O 0.35705(18) 0.53430(16) 0.6617(2) 0.0294(6) Uani 1 1 d . . . . .
O3 O 0.2592(2) 0.4926(2) 0.4374(2) 0.0662(13) Uani 1 1 d . . . . .
O4 O 0.11195(18) 0.50046(14) 0.40348(19) 0.0222(6) Uani 1 1 d . . . . .
O5 O 0.2014(2) 0.62319(16) 0.5264(2) 0.0336(7) Uani 1 1 d . . . . .
O6 O -0.06493(19) 0.35825(14) 0.5877(2) 0.0270(6) Uani 1 1 d . . . . .
O7 O 0.20945(19) 0.49332(14) 0.74305(19) 0.0257(6) Uani 1 1 d . . . . .
O8 O 0.07472(18) 0.44835(14) 0.73669(18) 0.0251(6) Uani 1 1 d . . . . .
O9 O 0.2648(2) 0.39168(16) 0.5976(3) 0.0441(9) Uani 1 1 d . . . . .
O10 O 0.11800(17) 0.40551(14) 0.56378(19) 0.0230(6) Uani 1 1 d . . . . .
C1 C 0.4354(3) 0.5462(2) 0.7214(3) 0.0265(9) Uani 1 1 d . . . . .
C2 C 0.4486(3) 0.6070(2) 0.7930(3) 0.0282(9) Uani 1 1 d . . . . .
C3 C 0.5368(3) 0.6434(3) 0.7989(4) 0.0433(12) Uani 1 1 d . . . . .
H3A H 0.5847 0.6104 0.8074 0.065 Uiso 1 1 calc GR . . . .
H3B H 0.5533 0.6742 0.8549 0.065 Uiso 1 1 calc GR . . . .
H3C H 0.5282 0.6685 0.7380 0.065 Uiso 1 1 calc GR . . . .
C4 C 0.4599(4) 0.5774(3) 0.8974(4) 0.0640(18) Uani 1 1 d . . . . .
H4A H 0.4063 0.5515 0.8946 0.096 Uiso 1 1 calc GR . . . .
H4B H 0.4678 0.6139 0.9448 0.096 Uiso 1 1 calc GR . . . .
H4C H 0.5126 0.5481 0.9179 0.096 Uiso 1 1 calc GR . . . .
C5 C 0.3678(4) 0.6546(3) 0.7625(4) 0.0633(17) Uani 1 1 d . . . . .
H5A H 0.3584 0.6710 0.6956 0.095 Uiso 1 1 calc GR . . . .
H5B H 0.3792 0.6926 0.8081 0.095 Uiso 1 1 calc GR . . . .
H5C H 0.3141 0.6306 0.7642 0.095 Uiso 1 1 calc GR . . . .
C6 C 0.1805(3) 0.4923(3) 0.3745(3) 0.0355(11) Uani 1 1 d . . . . .
C7 C 0.1653(3) 0.4830(3) 0.2625(3) 0.0483(15) Uani 1 1 d . . . . .
C8 C 0.2514(3) 0.4525(4) 0.2478(4) 0.074(2) Uani 1 1 d . . . . .
H8A H 0.3021 0.4829 0.2756 0.111 Uiso 1 1 calc GR . . . .
H8B H 0.2413 0.4464 0.1774 0.111 Uiso 1 1 calc GR . . . .
H8C H 0.2646 0.4092 0.2813 0.111 Uiso 1 1 calc GR . . . .
C9 C 0.0833(3) 0.4365(3) 0.2176(4) 0.0557(16) Uani 1 1 d . . . . .
H9A H 0.0945 0.3931 0.2512 0.084 Uiso 1 1 calc GR . . . .
H9B H 0.0740 0.4300 0.1474 0.084 Uiso 1 1 calc GR . . . .
H9C H 0.0298 0.4569 0.2258 0.084 Uiso 1 1 calc GR . . . .
C10 C 0.1463(4) 0.5545(4) 0.2152(4) 0.0651(19) Uani 1 1 d . . . . .
H10A H 0.0939 0.5739 0.2274 0.098 Uiso 1 1 calc GR . . . .
H10B H 0.1347 0.5511 0.1441 0.098 Uiso 1 1 calc GR . . . .
H10C H 0.1986 0.5833 0.2444 0.098 Uiso 1 1 calc GR . . . .
C11 C -0.1445(3) 0.3401(2) 0.5373(3) 0.0283(9) Uani 1 1 d . . . . .
C12 C -0.1744(3) 0.2672(2) 0.5523(4) 0.0396(11) Uani 1 1 d . . . . .
C13 C -0.1113(5) 0.2359(3) 0.6487(5) 0.082(2) Uani 1 1 d . . . . .
H13A H -0.0507 0.2318 0.6447 0.123 Uiso 1 1 calc GR . . . .
H13B H -0.1336 0.1914 0.6580 0.123 Uiso 1 1 calc GR . . . .
H13C H -0.1097 0.2646 0.7045 0.123 Uiso 1 1 calc GR . . . .
C14 C -0.2729(4) 0.2688(3) 0.5518(5) 0.0638(17) Uani 1 1 d . . . . .
H14A H -0.2761 0.2940 0.6090 0.096 Uiso 1 1 calc GR . . . .
H14B H -0.2939 0.2229 0.5548 0.096 Uiso 1 1 calc GR . . . .
H14C H -0.3109 0.2904 0.4914 0.096 Uiso 1 1 calc GR . . . .
C15 C -0.1709(4) 0.2250(3) 0.4621(4) 0.0572(15) Uani 1 1 d . . . . .
H15A H -0.2099 0.2455 0.4012 0.086 Uiso 1 1 calc GR . . . .
H15B H -0.1914 0.1793 0.4675 0.086 Uiso 1 1 calc GR . . . .
H15C H -0.1091 0.2237 0.4609 0.086 Uiso 1 1 calc GR . . . .
C16 C 0.1539(3) 0.4681(2) 0.7831(3) 0.0219(8) Uani 1 1 d . . . . .
C17 C 0.1883(3) 0.4620(2) 0.8977(3) 0.0269(9) Uani 1 1 d . . . . .
C18 C 0.2789(3) 0.4231(3) 0.9296(3) 0.0457(13) Uani 1 1 d . . . . .
H18A H 0.2689 0.3776 0.9026 0.068 Uiso 1 1 calc GR . . . .
H18B H 0.3029 0.4209 1.0016 0.068 Uiso 1 1 calc GR . . . .
H18C H 0.3218 0.4463 0.9047 0.068 Uiso 1 1 calc GR . . . .
C19 C 0.1192(3) 0.4250(3) 0.9350(3) 0.0411(12) Uani 1 1 d . . . . .
H19A H 0.0645 0.4519 0.9205 0.062 Uiso 1 1 calc GR . . . .
H19B H 0.1448 0.4180 1.0062 0.062 Uiso 1 1 calc GR . . . .
H19C H 0.1047 0.3815 0.9019 0.062 Uiso 1 1 calc GR . . . .
C20 C 0.2039(4) 0.5344(3) 0.9414(3) 0.0446(13) Uani 1 1 d . . . . .
H20A H 0.2480 0.5574 0.9183 0.067 Uiso 1 1 calc GR . . . .
H20B H 0.2262 0.5320 1.0134 0.067 Uiso 1 1 calc GR . . . .
H20C H 0.1471 0.5592 0.9200 0.067 Uiso 1 1 calc GR . . . .
C21 C 0.1863(3) 0.3664(2) 0.5824(3) 0.0328(10) Uani 1 1 d . . . . .
C22 C 0.1722(4) 0.2904(3) 0.5886(5) 0.0614(17) Uani 1 1 d . . . . .
C23 C 0.2576(4) 0.2506(3) 0.5863(7) 0.102(3) Uani 1 1 d . U . . .
H23A H 0.2659 0.2569 0.5223 0.153 Uiso 1 1 calc GR . . . .
H23B H 0.2495 0.2029 0.5969 0.153 Uiso 1 1 calc GR . . . .
H23C H 0.3105 0.2673 0.6385 0.153 Uiso 1 1 calc GR . . . .
C24 C 0.1531(5) 0.2776(3) 0.6884(6) 0.088(2) Uani 1 1 d . . . . .
H24A H 0.2052 0.2917 0.7438 0.132 Uiso 1 1 calc GR . . . .
H24B H 0.1419 0.2299 0.6947 0.132 Uiso 1 1 calc GR . . . .
H24C H 0.1003 0.3034 0.6887 0.132 Uiso 1 1 calc GR . . . .
C25 C 0.0901(4) 0.2683(3) 0.5009(6) 0.092(3) Uani 1 1 d . . . . .
H25A H 0.0363 0.2912 0.5045 0.138 Uiso 1 1 calc GR . . . .
H25B H 0.0821 0.2198 0.5037 0.138 Uiso 1 1 calc GR . . . .
H25C H 0.0999 0.2800 0.4391 0.138 Uiso 1 1 calc GR . . . .
N1 N 0.4599(2) 0.38660(19) 0.6492(3) 0.0324(8) Uani 1 1 d . . . . .
H1A H 0.4694 0.4299 0.6693 0.039 Uiso 1 1 calc R . . . .
H1B H 0.3997 0.3798 0.6277 0.039 Uiso 1 1 calc R . . . .
C26 C 0.5006(4) 0.3422(3) 0.7386(4) 0.0633(7) Uani 1 1 d . . . . .
H26 H 0.4914 0.2942 0.7177 0.076 Uiso 1 1 calc R . . . .
C27 C 0.6033(4) 0.3557(3) 0.7854(4) 0.0633(7) Uani 1 1 d . . . . .
H27A H 0.6339 0.3427 0.7388 0.095 Uiso 1 1 calc GR . . . .
H27B H 0.6271 0.3295 0.8459 0.095 Uiso 1 1 calc GR . . . .
H27C H 0.6132 0.4034 0.8007 0.095 Uiso 1 1 calc GR . . . .
C28 C 0.4513(4) 0.3561(3) 0.8128(4) 0.0633(7) Uani 1 1 d . . . . .
H28A H 0.4610 0.4028 0.8347 0.095 Uiso 1 1 calc GR . . . .
H28B H 0.4745 0.3263 0.8697 0.095 Uiso 1 1 calc GR . . . .
H28C H 0.3869 0.3481 0.7814 0.095 Uiso 1 1 calc GR . . . .
C29 C 0.4933(4) 0.3778(3) 0.5613(5) 0.0633(7) Uani 1 1 d D . . . .
C31 C 0.4857(4) 0.3080(3) 0.5215(4) 0.0633(7) Uani 1 1 d D . . . .
H31A H 0.5180 0.2772 0.5741 0.095 Uiso 1 1 calc GR . . . .
H31B H 0.5117 0.3060 0.4683 0.095 Uiso 1 1 calc GR . . . .
H31C H 0.4223 0.2950 0.4960 0.095 Uiso 1 1 calc GR . . . .
C30 C 0.4353(7) 0.4217(5) 0.4772(7) 0.0633(7) Uani 0.623(7) 1 d D . P A 1
H30A H 0.3784 0.3990 0.4442 0.095 Uiso 0.623(7) 1 calc GR . P A 1
H30B H 0.4670 0.4297 0.4299 0.095 Uiso 0.623(7) 1 calc GR . P A 1
H30C H 0.4235 0.4646 0.5037 0.095 Uiso 0.623(7) 1 calc GR . P A 1
C32 C 0.5630(10) 0.4194(8) 0.5511(12) 0.0633(7) Uani 0.377(7) 1 d D . P A 2
H32A H 0.5575 0.4643 0.5761 0.095 Uiso 0.377(7) 1 calc GR . P A 2
H32B H 0.5581 0.4223 0.4816 0.095 Uiso 0.377(7) 1 calc GR . P A 2
H32C H 0.6213 0.4003 0.5888 0.095 Uiso 0.377(7) 1 calc GR . P A 2

loop_
_atom_site_aniso_label
_atom_site_aniso_U_11
_atom_site_aniso_U_22
_atom_site_aniso_U_33
_atom_site_aniso_U_23
_atom_site_aniso_U_13
_atom_site_aniso_U_12
Dy1 0.01304(10) 0.02484(11) 0.01629(9) -0.00334(7) 0.00364(7) -0.00139(7)
Mg1 0.0158(6) 0.0201(7) 0.0155(6) 0.0011(5) 0.0040(5) -0.0013(5)
O1 0.0227(17) 0.038(2) 0.067(2) -0.0146(17) 0.0010(16) 0.0047(15)
O1OH 0.0158(13) 0.0182(14) 0.0162(12) 0.0019(10) 0.0054(10) 0.0011(10)
O2 0.0182(15) 0.0371(18) 0.0287(15) -0.0075(13) 0.0020(12) -0.0053(13)
O3 0.0188(17) 0.153(4) 0.0283(17) -0.033(2) 0.0098(14) -0.005(2)
O4 0.0196(14) 0.0311(17) 0.0182(12) -0.0049(11) 0.0094(11) -0.0031(11)
O5 0.0265(16) 0.0354(19) 0.0303(15) 0.0077(13) -0.0023(13) -0.0110(13)
O6 0.0250(16) 0.0257(17) 0.0268(14) 0.0035(12) 0.0036(12) -0.0071(12)
O7 0.0224(15) 0.0359(18) 0.0166(13) 0.0023(11) 0.0036(11) -0.0034(12)
O8 0.0210(15) 0.0349(18) 0.0161(12) 0.0011(11) 0.0015(11) -0.0068(12)
O9 0.0175(16) 0.031(2) 0.080(2) -0.0172(17) 0.0115(16) 0.0016(13)
O10 0.0191(14) 0.0204(15) 0.0267(14) -0.0048(11) 0.0035(11) 0.0019(11)
C1 0.017(2) 0.032(3) 0.029(2) 0.0006(17) 0.0056(17) -0.0043(17)
C2 0.023(2) 0.031(3) 0.026(2) -0.0052(17) 0.0035(17) -0.0044(18)
C3 0.040(3) 0.037(3) 0.051(3) -0.010(2) 0.013(2) -0.016(2)
C4 0.080(4) 0.079(5) 0.034(3) -0.007(3) 0.020(3) -0.033(4)
C5 0.048(3) 0.063(4) 0.066(4) -0.033(3) 0.001(3) 0.017(3)
C6 0.022(2) 0.061(3) 0.025(2) -0.013(2) 0.0104(18) -0.007(2)
C7 0.022(2) 0.102(5) 0.023(2) -0.015(3) 0.0110(19) 0.000(3)
C8 0.032(3) 0.163(7) 0.032(3) -0.035(4) 0.018(2) 0.003(4)
C9 0.037(3) 0.094(5) 0.034(3) -0.037(3) 0.009(2) -0.004(3)
C10 0.051(4) 0.116(6) 0.033(3) 0.005(3) 0.020(3) -0.014(4)
C11 0.031(2) 0.024(2) 0.027(2) -0.0003(17) 0.0067(18) -0.0102(18)
C12 0.038(3) 0.030(3) 0.044(3) 0.011(2) 0.005(2) -0.014(2)
C13 0.091(5) 0.052(4) 0.073(4) 0.035(3) -0.014(4) -0.033(4)
C14 0.061(4) 0.054(4) 0.086(4) 0.011(3) 0.037(3) -0.026(3)
C15 0.052(4) 0.037(3) 0.077(4) -0.006(3) 0.014(3) -0.013(3)
C16 0.023(2) 0.025(2) 0.0156(17) 0.0027(15) 0.0033(15) 0.0027(17)
C17 0.029(2) 0.031(2) 0.0150(17) 0.0016(16) -0.0007(16) -0.0062(18)
C18 0.041(3) 0.059(4) 0.030(2) 0.015(2) 0.003(2) 0.012(2)
C19 0.044(3) 0.055(3) 0.019(2) 0.009(2) 0.0049(19) -0.013(2)
C20 0.062(3) 0.046(3) 0.025(2) -0.008(2) 0.013(2) -0.015(3)
C21 0.026(2) 0.027(3) 0.042(2) -0.0127(19) 0.0054(19) 0.0004(18)
C22 0.032(3) 0.022(3) 0.115(5) -0.014(3) 0.004(3) 0.006(2)
C23 0.045(4) 0.034(4) 0.207(9) -0.033(4) 0.013(5) 0.016(3)
C24 0.072(5) 0.028(4) 0.146(7) 0.033(4) 0.012(5) -0.002(3)
C25 0.043(4) 0.051(4) 0.169(8) -0.066(5) 0.018(4) -0.006(3)
N1 0.0218(19) 0.034(2) 0.040(2) -0.0051(16) 0.0088(16) 0.0005(16)
C26 0.0680(18) 0.0603(18) 0.0609(16) -0.0020(13) 0.0203(14) 0.0007(14)
C27 0.0680(18) 0.0603(18) 0.0609(16) -0.0020(13) 0.0203(14) 0.0007(14)
C28 0.0680(18) 0.0603(18) 0.0609(16) -0.0020(13) 0.0203(14) 0.0007(14)
C29 0.0680(18) 0.0603(18) 0.0609(16) -0.0020(13) 0.0203(14) 0.0007(14)
C31 0.0680(18) 0.0603(18) 0.0609(16) -0.0020(13) 0.0203(14) 0.0007(14)
C30 0.0680(18) 0.0603(18) 0.0609(16) -0.0020(13) 0.0203(14) 0.0007(14)
C32 0.0680(18) 0.0603(18) 0.0609(16) -0.0020(13) 0.0203(14) 0.0007(14)

loop_
_atom_type_symbol
_atom_type_description
_atom_type_scat_dispersion_real
_atom_type_scat_dispersion_imag
_atom_type_scat_source
C C 0.0033 0.0016 'International Tables Vol C Tables 4.2.6.8 and 6.1.1.4'
H H 0.0000 0.0000 'International Tables Vol C Tables 4.2.6.8 and 6.1.1.4'
Dy Dy -0.1892 4.4098 'International Tables Vol C Tables 4.2.6.8 and 6.1.1.4'
Mg Mg 0.0486 0.0363 'International Tables Vol C Tables 4.2.6.8 and 6.1.1.4'
N N 0.0061 0.0033 'International Tables Vol C Tables 4.2.6.8 and 6.1.1.4'
O O 0.0106 0.0060 'International Tables Vol C Tables 4.2.6.8 and 6.1.1.4'

loop_
_geom_angle_atom_site_label_1
_geom_angle_atom_site_label_2
_geom_angle_atom_site_label_3
_geom_angle
_geom_angle_site_symmetry_1
_geom_angle_site_symmetry_3
Mg1 Dy1 Mg1 54.87(3) 3_566 .
O1OH Dy1 Mg1 35.61(7) . .
O1OH Dy1 Mg1 36.02(6) . 3_566
O1OH Dy1 O3 123.08(10) . .
O1OH Dy1 O4 70.96(8) . .
O1OH Dy1 O7 78.68(9) . .
O1OH Dy1 O9 122.58(9) . .
O1OH Dy1 O10 71.03(9) . .
O1OH Dy1 C6 97.24(11) . .
O1OH Dy1 C21 96.73(11) . .
O2 Dy1 Mg1 152.40(8) . 3_566
O2 Dy1 Mg1 148.76(7) . .
O2 Dy1 O1OH 144.91(10) . .
O2 Dy1 O3 84.52(10) . .
O2 Dy1 O4 135.70(9) . .
O2 Dy1 O5 85.20(11) . .
O2 Dy1 O7 81.69(10) . .
O2 Dy1 O9 82.80(11) . .
O2 Dy1 O10 131.88(10) . .
O2 Dy1 C6 110.02(11) . .
O2 Dy1 C21 107.42(12) . .
O3 Dy1 Mg1 121.14(9) . .
O3 Dy1 Mg1 87.18(9) . 3_566
O3 Dy1 O4 52.81(10) . .
O3 Dy1 O9 74.80(14) . .
O3 Dy1 O10 96.66(12) . .
O3 Dy1 C6 26.18(11) . .
O3 Dy1 C21 85.80(14) . .
O4 Dy1 Mg1 36.57(6) . 3_566
O4 Dy1 Mg1 74.50(6) . .
O4 Dy1 O9 95.10(10) . .
O4 Dy1 O10 71.85(9) . .
O4 Dy1 C6 26.62(10) . .
O4 Dy1 C21 83.31(11) . .
O5 Dy1 Mg1 67.60(7) . 3_566
O5 Dy1 Mg1 113.72(8) . .
O5 Dy1 O1OH 78.51(10) . .
O5 Dy1 O3 82.30(14) . .
O5 Dy1 O4 78.48(9) . .
O5 Dy1 O7 117.34(10) . .
O5 Dy1 O9 155.00(11) . .
O5 Dy1 O10 142.81(9) . .
O5 Dy1 C6 79.17(13) . .
O5 Dy1 C21 161.76(11) . .
O7 Dy1 Mg1 67.67(7) . .
O7 Dy1 Mg1 114.27(7) . 3_566
O7 Dy1 O3 154.71(13) . .
O7 Dy1 O4 142.17(9) . .
O7 Dy1 O9 82.49(11) . .
O7 Dy1 O10 77.38(9) . .
O7 Dy1 C6 161.21(12) . .
O7 Dy1 C21 78.30(11) . .
O9 Dy1 Mg1 120.19(8) . 3_566
O9 Dy1 Mg1 87.13(7) . .
O9 Dy1 C6 84.46(13) . .
O9 Dy1 C21 26.02(11) . .
O10 Dy1 Mg1 75.21(6) . 3_566
O10 Dy1 Mg1 36.82(6) . .
O10 Dy1 O9 51.98(9) . .
O10 Dy1 C6 83.94(11) . .
O10 Dy1 C21 25.97(10) . .
C6 Dy1 Mg1 61.77(9) . 3_566
C6 Dy1 Mg1 98.27(9) . .
C6 Dy1 C21 84.04(14) . .
C21 Dy1 Mg1 98.14(9) . 3_566
C21 Dy1 Mg1 61.62(9) . .
Dy1 Mg1 Dy1 125.13(3) 3_566 .
Mg1 Mg1 Dy1 63.02(4) 3_566 3_566
Mg1 Mg1 Dy1 62.11(4) 3_566 .
O1OH Mg1 Dy1 40.64(7) 3_566 3_566
O1OH Mg1 Dy1 40.02(7) . .
O1OH Mg1 Dy1 92.96(7) 3_566 .
O1OH Mg1 Dy1 93.68(8) . 3_566
O1OH Mg1 Mg1 40.08(7) . 3_566
O1OH Mg1 Mg1 40.20(7) 3_566 3_566
O1OH Mg1 O1OH 80.28(11) 3_566 .
O1OH Mg1 O10 83.36(11) . .
O1OH Mg1 O10 90.68(10) 3_566 .
O4 Mg1 Dy1 129.60(9) 3_566 .
O4 Mg1 Dy1 45.26(7) 3_566 3_566
O4 Mg1 Mg1 86.21(9) 3_566 3_566
O4 Mg1 O1OH 83.84(10) 3_566 3_566
O4 Mg1 O1OH 90.35(11) 3_566 .
O4 Mg1 O10 172.29(12) 3_566 .
O6 Mg1 Dy1 141.65(10) . .
O6 Mg1 Dy1 80.30(8) . 3_566
O6 Mg1 Mg1 132.25(10) . 3_566
O6 Mg1 O1OH 92.05(11) . 3_566
O6 Mg1 O1OH 172.33(11) . .
O6 Mg1 O4 88.74(12) . 3_566
O6 Mg1 O10 96.89(12) . .
O8 Mg1 Dy1 79.84(8) . .
O8 Mg1 Dy1 142.18(9) . 3_566
O8 Mg1 Mg1 131.41(10) . 3_566
O8 Mg1 O1OH 171.56(12) . 3_566
O8 Mg1 O1OH 91.34(11) . .
O8 Mg1 O4 97.31(11) . 3_566
O8 Mg1 O6 96.33(12) . .
O8 Mg1 O10 87.34(11) . .
O10 Mg1 Dy1 45.07(8) . .
O10 Mg1 Dy1 130.47(8) . 3_566
O10 Mg1 Mg1 86.10(9) . 3_566
Mg1 O1OH Dy1 103.34(10) 3_566 .
Mg1 O1OH Dy1 104.37(11) . .
Mg1 O1OH Mg1 99.72(11) 3_566 .
C1 O2 Dy1 169.2(3) . .
C6 O3 Dy1 95.2(2) . .
Mg1 O4 Dy1 98.17(10) 3_566 .
C6 O4 Dy1 92.3(2) . .
C6 O4 Mg1 154.4(3) . 3_566
C11 O5 Dy1 136.7(3) 3_566 .
C11 O6 Mg1 130.3(3) . .
C16 O7 Dy1 135.8(2) . .
C16 O8 Mg1 131.3(2) . .
C21 O9 Dy1 94.1(3) . .
Mg1 O10 Dy1 98.11(11) . .
C21 O10 Dy1 94.5(3) . .
C21 O10 Mg1 155.2(3) . .
O1 C1 O2 123.5(4) . .
O1 C1 C2 117.9(4) . .
O2 C1 C2 118.7(4) . .
C1 C2 C4 106.6(4) . .
C3 C2 C1 109.0(3) . .
C3 C2 C4 107.9(4) . .
C5 C2 C1 112.0(4) . .
C5 C2 C3 111.9(4) . .
C5 C2 C4 109.4(4) . .
O3 C6 Dy1 58.6(2) . .
O3 C6 O4 119.6(4) . .
O3 C6 C7 121.3(4) . .
O4 C6 Dy1 61.0(2) . .
O4 C6 C7 119.1(4) . .
C7 C6 Dy1 179.0(4) . .
C6 C7 C8 109.8(4) . .
C6 C7 C10 106.5(4) . .
C8 C7 C10 110.3(5) . .
C9 C7 C6 109.1(4) . .
C9 C7 C8 110.6(5) . .
C9 C7 C10 110.5(4) . .
O5 C11 C12 117.3(4) 3_566 .
O6 C11 O5 124.7(4) . 3_566
O6 C11 C12 118.0(4) . .
C13 C12 C11 111.4(4) . .
C13 C12 C14 111.2(5) . .
C13 C12 C15 109.8(5) . .
C14 C12 C11 109.0(4) . .
C14 C12 C15 108.3(4) . .
C15 C12 C11 107.0(4) . .
O7 C16 C17 116.6(3) . .
O8 C16 O7 125.2(3) . .
O8 C16 C17 118.2(3) . .
C16 C17 C20 107.8(3) . .
C18 C17 C16 108.5(3) . .
C18 C17 C20 109.6(4) . .
C19 C17 C16 111.2(3) . .
C19 C17 C18 109.9(4) . .
C19 C17 C20 109.8(4) . .
O9 C21 Dy1 59.8(2) . .
O9 C21 C22 121.7(4) . .
O10 C21 Dy1 59.5(2) . .
O10 C21 O9 119.3(4) . .
O10 C21 C22 119.0(4) . .
C22 C21 Dy1 176.6(4) . .
C21 C22 C23 110.9(5) . .
C21 C22 C24 106.5(5) . .
C21 C22 C25 109.4(5) . .
C23 C22 C24 110.8(6) . .
C25 C22 C23 109.5(5) . .
C25 C22 C24 109.7(6) . .
C26 N1 C29 117.9(4) . .
N1 C26 C27 110.8(5) . .
N1 C26 C28 108.1(5) . .
C28 C26 C27 111.0(5) . .
N1 C29 C30 108.0(6) . .
C31 C29 N1 114.6(5) . .
C31 C29 C30 106.2(6) . .
C32 C29 N1 120.2(8) . .
C32 C29 C31 118.3(9) . .

loop_
_geom_bond_atom_site_label_1
_geom_bond_atom_site_label_2
_geom_bond_distance
_geom_bond_site_symmetry_2
Dy1 Mg1 3.4390(12) 3_566
Dy1 Mg1 3.4674(12) .
Dy1 O1OH 2.302(2) .
Dy1 O2 2.239(3) .
Dy1 O3 2.415(3) .
Dy1 O4 2.468(3) .
Dy1 O5 2.301(3) .
Dy1 O7 2.315(2) .
Dy1 O9 2.487(3) .
Dy1 O10 2.480(3) .
Dy1 C6 2.818(4) .
Dy1 C21 2.869(5) .
Mg1 Dy1 3.4390(12) 3_566
Mg1 Mg1 3.182(2) 3_566
Mg1 O1OH 2.079(3) 3_566
Mg1 O1OH 2.084(3) .
Mg1 O4 2.070(3) 3_566
Mg1 O6 2.038(3) .
Mg1 O8 2.036(3) .
Mg1 O10 2.099(3) .
O1 C1 1.237(5) .
O1OH Mg1 2.079(3) 3_566
O2 C1 1.250(5) .
O3 C6 1.249(5) .
O4 Mg1 2.070(3) 3_566
O4 C6 1.264(5) .
O5 C11 1.257(5) 3_566
O6 C11 1.254(5) .
O7 C16 1.271(5) .
O8 C16 1.246(5) .
O9 C21 1.262(5) .
O10 C21 1.260(5) .
C1 C2 1.531(6) .
C2 C3 1.515(6) .
C2 C4 1.537(6) .
C2 C5 1.504(6) .
C6 C7 1.528(6) .
C7 C8 1.533(6) .
C7 C9 1.520(7) .
C7 C10 1.537(8) .
C11 O5 1.257(5) 3_566
C11 C12 1.535(6) .
C12 C13 1.519(7) .
C12 C14 1.520(7) .
C12 C15 1.532(7) .
C16 C17 1.531(5) .
C17 C18 1.527(6) .
C17 C19 1.519(6) .
C17 C20 1.533(6) .
C21 C22 1.510(7) .
C22 C23 1.541(7) .
C22 C24 1.549(10) .
C22 C25 1.516(8) .
N1 C26 1.490(7) .
N1 C29 1.500(7) .
C26 C27 1.529(8) .
C26 C28 1.507(8) .
C29 C31 1.468(8) .
C29 C30 1.500(10) .
C29 C32 1.393(13) .
